data_7038354
loop_
_publ_author_name
'Kulkarni, Naveen V.'
'Das, Animesh'
'Ridlen, Shawn G.'
'Maxfield, Erin'
'Adiraju, Venkata A. K.'
'Yousufuddin, Muhammed'
'Dias, H. V. Rasika'

_publ_section_title
;
 Fluorinated triazapentadienyl ligand supported ethyl zinc(ii) complexes:
 reaction with dioxygen and catalytic applications in the Tishchenko
 reaction.
;
_journal_issue 11
_journal_name_full 'Dalton transactions (Cambridge, England : 2003)'
_journal_page_first 4896
_journal_page_last 4906
_journal_paper_doi 10.1039/c6dt00257a
_journal_volume 45
_journal_year 2016
_chemical_formula_moiety 'C36 H18 Br12 F12 N6 O2 Zn2, 2(C6 H6)'
_chemical_formula_sum 'C48 H30 Br12 F12 N6 O2 Zn2'
_chemical_formula_weight 2040.44
_chemical_name_systematic
;
 ? 
;
_space_group_crystal_system triclinic
_space_group_IT_number 2
_space_group_name_Hall '-P 1'
_space_group_name_H-M_alt 'P -1'
_symmetry_space_group_name_Hall '-P 1'
_symmetry_space_group_name_H-M 'P -1'
_atom_sites_solution_hydrogens geom
_audit_creation_date 2015-11-25
_audit_creation_method
;
Olex2 1.2
(compiled 2015.09.30 svn.r3233 for OlexSys, GUI svn.r5103)
;
_audit_update_record
;
2016-01-09 deposited with the CCDC.
2016-02-05 downloaded from the CCDC.
;
_cell_angle_alpha 67.401(3)
_cell_angle_beta 89.479(4)
_cell_angle_gamma 63.532(3)
_cell_formula_units_Z 1
_cell_length_a 11.462(2)
_cell_length_b 11.6254(19)
_cell_length_c 14.089(2)
_cell_measurement_reflns_used 7601
_cell_measurement_temperature 100(2)
_cell_measurement_theta_max 39.81
_cell_measurement_theta_min 2.97
_cell_volume 1521.4(4)
_computing_cell_refinement 'SAINT v8.34A (Bruker, 2013)'
_computing_data_collection 'Bruker APEX2'
_computing_data_reduction 'SAINT v8.34A (Bruker, 2013)'
_computing_molecular_graphics 'Olex2 (Dolomanov et al., 2009)'
_computing_publication_material 'Olex2 (Dolomanov et al., 2009)'
_computing_structure_refinement 'ShelXL (Sheldrick, 2015)'
_computing_structure_solution 'ShelXS (Sheldrick, 2008)'
_diffrn_ambient_temperature 100.01
_diffrn_measured_fraction_theta_full 0.989
_diffrn_measured_fraction_theta_max 0.988
_diffrn_measurement_device_type 'Bruker D8 Quest'
_diffrn_measurement_method '\f and \w scans'
_diffrn_radiation_type MoK\a
_diffrn_radiation_wavelength 0.71073
_diffrn_reflns_av_R_equivalents 0.0582
_diffrn_reflns_av_unetI/netI 0.0806
_diffrn_reflns_Laue_measured_fraction_full 0.989
_diffrn_reflns_Laue_measured_fraction_max 0.988
_diffrn_reflns_limit_h_max 14
_diffrn_reflns_limit_h_min -14
_diffrn_reflns_limit_k_max 14
_diffrn_reflns_limit_k_min -14
_diffrn_reflns_limit_l_max 17
_diffrn_reflns_limit_l_min -17
_diffrn_reflns_number 13064
_diffrn_reflns_point_group_measured_fraction_full 0.989
_diffrn_reflns_point_group_measured_fraction_max 0.988
_diffrn_reflns_theta_full 25.000
_diffrn_reflns_theta_max 26.732
_diffrn_reflns_theta_min 3.002
_diffrn_standards_number 0
_exptl_absorpt_coefficient_mu 8.748
_exptl_absorpt_correction_T_max 1.0000
_exptl_absorpt_correction_T_min 0.5420
_exptl_absorpt_correction_type numerical
_exptl_absorpt_process_details
;
SADABS-2014/3 (Bruker,2014/3) was used for absorption correction.
wR2(int) was 0.1109 before and 0.0690 after correction.
The Ratio of minimum to maximum transmission is 0.5420.
The \l/2 correction factor is 0.00150.
;
_exptl_crystal_colour colourless
_exptl_crystal_colour_primary colourless
_exptl_crystal_density_diffrn 2.227
_exptl_crystal_description platy
_exptl_crystal_F_000 964
_exptl_crystal_size_max 0.538
_exptl_crystal_size_mid 0.296
_exptl_crystal_size_min 0.05
_refine_diff_density_max 1.921
_refine_diff_density_min -1.990
_refine_diff_density_rms 0.253
_refine_ls_extinction_method none
_refine_ls_goodness_of_fit_ref 1.057
_refine_ls_hydrogen_treatment constr
_refine_ls_matrix_type full
_refine_ls_number_parameters 371
_refine_ls_number_reflns 6386
_refine_ls_number_restraints 18
_refine_ls_restrained_S_all 1.064
_refine_ls_R_factor_all 0.0846
_refine_ls_R_factor_gt 0.0596
_refine_ls_shift/su_max 0.001
_refine_ls_shift/su_mean 0.000
_refine_ls_structure_factor_coef Fsqd
_refine_ls_weighting_details 'w=1/[\s^2^(Fo^2^)+(0.0970P)^2^+5.6114P] where P=(Fo^2^+2Fc^2^)/3'
_refine_ls_weighting_scheme calc
_refine_ls_wR_factor_gt 0.1591
_refine_ls_wR_factor_ref 0.1772
_reflns_Friedel_coverage 0.000
_reflns_number_gt 4815
_reflns_number_total 6386
_reflns_threshold_expression 'I > 2\s(I)'
_cod_data_source_file c6dt00257a2.cif
_cod_data_source_block rad156_0m_a
_cod_depositor_comments 'Adding full bibliography for 7038353--7038356.cif.'
_cod_database_code 7038354
_shelx_space_group_comment
;
The symmetry employed for this shelxl refinement is uniquely defined
by the following loop, which should always be used as a source of
symmetry information in preference to the above space-group names.
They are only intended as comments.
;
_shelx_estimated_absorpt_t_max 0.669
_shelx_estimated_absorpt_t_min 0.089
_olex2_refinement_description
;
1. Fixed Uiso
 At 1.2 times of:
  All C(H) groups, All C(H,H) groups
 At 1.5 times of:
  All C(H,H,H) groups
2. Uiso/Uaniso restraints and constraints
Uanis(C20) \\sim Ueq, Uanis(C24) \\sim Ueq, Uanis(C25) \\sim Ueq: with sigma of
0.01 and sigma for terminal atoms of 0.02
3.a Secondary CH2 refined with riding coordinates:
 C18(H18A,H18B)
3.b Aromatic/amide H refined with riding coordinates:
 C5(H5), C7(H7), C13(H13), C15(H15), C20(H20), C21(H21), C22(H22), C23(H23),
 C24(H24), C25(H25)
3.c Idealised Me refined as rotating group:
 C19(H19A,H19B,H19C)
;
_shelx_shelxl_version_number 2014/7
_olex2_submission_special_instructions 'No special instructions were received'

loop_
_space_group_symop_operation_xyz
'x, y, z'
'-x, -y, -z'

loop_
_atom_site_label
_atom_site_type_symbol
_atom_site_fract_x
_atom_site_fract_y
_atom_site_fract_z
_atom_site_U_iso_or_equiv
_atom_site_adp_type
_atom_site_occupancy
_atom_site_site_symmetry_order
_atom_site_calc_flag
_atom_site_refinement_flags_posn
_atom_site_refinement_flags_adp
Zn Zn 0.42384(8) 0.15032(8) 0.47740(6) 0.0155(2) Uani 1 1 d . .
Br1 Br 0.06251(8) 0.38104(9) 0.31442(6) 0.0272(2) Uani 1 1 d . .
Br2 Br 0.18203(9) 0.32385(9) -0.06159(7) 0.0310(2) Uani 1 1 d . .
Br3 Br 0.56916(8) 0.28673(10) 0.20516(7) 0.0329(2) Uani 1 1 d . .
Br4 Br 0.07885(8) 0.29978(9) 0.59580(6) 0.0264(2) Uani 1 1 d . .
Br5 Br 0.32430(9) -0.10402(10) 1.01575(6) 0.0303(2) Uani 1 1 d . .
Br6 Br 0.63696(8) 0.05608(9) 0.73977(6) 0.0271(2) Uani 1 1 d . .
F1 F 0.3273(8) 0.3826(6) 0.7127(5) 0.0560(19) Uani 1 1 d . .
F2 F 0.1982(5) 0.5716(6) 0.5794(5) 0.0458(15) Uani 1 1 d . .
F3 F 0.4068(6) 0.5049(6) 0.6057(5) 0.0389(13) Uani 1 1 d . .
F4 F 0.3402(6) 0.5875(6) 0.1851(5) 0.0469(16) Uani 1 1 d . .
F5 F 0.2605(7) 0.6986(5) 0.2797(4) 0.0530(19) Uani 1 1 d . .
F6 F 0.1425(5) 0.6395(5) 0.2125(4) 0.0391(14) Uani 1 1 d . .
O O 0.3904(5) -0.0063(5) 0.5015(4) 0.0185(11) Uani 1 1 d . .
N1 N 0.3682(6) 0.2477(6) 0.5759(5) 0.0180(13) Uani 1 1 d . .
N2 N 0.3283(6) 0.4710(6) 0.4429(5) 0.0193(14) Uani 1 1 d . .
N3 N 0.3484(6) 0.3354(6) 0.3457(5) 0.0174(13) Uani 1 1 d . .
C1 C 0.3183(7) 0.4515(7) 0.3564(6) 0.0165(15) Uani 1 1 d . .
C2 C 0.3408(7) 0.3794(7) 0.5407(6) 0.0177(16) Uani 1 1 d . .
C3 C 0.3082(7) 0.3383(7) 0.2479(5) 0.0164(15) Uani 1 1 d . .
C4 C 0.1829(8) 0.3544(8) 0.2216(6) 0.0210(17) Uani 1 1 d . .
C5 C 0.1432(8) 0.3493(9) 0.1311(6) 0.0235(17) Uani 1 1 d . .
H5 H 0.0587 0.3569 0.1165 0.028 Uiso 1 1 calc R .
C6 C 0.2303(8) 0.3329(7) 0.0628(6) 0.0202(17) Uani 1 1 d . .
C7 C 0.3547(8) 0.3207(8) 0.0835(6) 0.0222(17) Uani 1 1 d . .
H7 H 0.4119 0.3129 0.0345 0.027 Uiso 1 1 calc R .
C8 C 0.3946(8) 0.3202(8) 0.1767(6) 0.0209(17) Uani 1 1 d . .
C9 C 0.2663(9) 0.5958(9) 0.2575(7) 0.0278(19) Uani 1 1 d . .
C10 C 0.3203(9) 0.4585(8) 0.6134(6) 0.0242(18) Uani 1 1 d . .
C11 C 0.3555(8) 0.1684(7) 0.6800(6) 0.0161(15) Uani 1 1 d . .
C12 C 0.2342(8) 0.1756(8) 0.7031(6) 0.0203(16) Uani 1 1 d . .
C13 C 0.2222(8) 0.0957(8) 0.8004(6) 0.0208(16) Uani 1 1 d . .
H13 H 0.1390 0.1000 0.8127 0.025 Uiso 1 1 calc R .
C14 C 0.3361(8) 0.0071(8) 0.8816(6) 0.0194(16) Uani 1 1 d . .
C15 C 0.4563(8) 0.0013(8) 0.8625(6) 0.0194(16) Uani 1 1 d . .
H15 H 0.5316 -0.0546 0.9182 0.023 Uiso 1 1 calc R .
C16 C 0.4679(7) 0.0765(8) 0.7628(6) 0.0183(16) Uani 1 1 d . .
C18 C 0.2690(9) -0.0133(10) 0.5011(9) 0.040(2) Uani 1 1 d . .
H18A H 0.2087 0.0574 0.4327 0.048 Uiso 1 1 calc R .
H18B H 0.2257 0.0130 0.5561 0.048 Uiso 1 1 calc R .
C19 C 0.2869(10) -0.1577(10) 0.5197(7) 0.032(2) Uani 1 1 d . .
H19A H 0.3348 -0.1875 0.4684 0.048 Uiso 1 1 calc GR .
H19B H 0.1997 -0.1526 0.5122 0.048 Uiso 1 1 calc GR .
H19C H 0.3380 -0.2266 0.5907 0.048 Uiso 1 1 calc GR .
C20 C 0.9430(16) 0.1395(18) 0.2733(13) 0.073(4) Uani 1 1 d . U
H20 H 0.9412 0.1325 0.3427 0.088 Uiso 1 1 calc R .
C21 C 1.0229(12) 0.0220(15) 0.2567(10) 0.055(3) Uani 1 1 d . .
H21 H 1.0740 -0.0678 0.3143 0.066 Uiso 1 1 calc R .
C22 C 1.0276(9) 0.0366(10) 0.1540(8) 0.036(2) Uani 1 1 d . .
H22 H 1.0858 -0.0429 0.1416 0.044 Uiso 1 1 calc R .
C23 C 0.9491(12) 0.1648(13) 0.0704(10) 0.056(3) Uani 1 1 d . .
H23 H 0.9525 0.1738 0.0006 0.067 Uiso 1 1 calc R .
C24 C 0.8650(14) 0.2807(15) 0.0891(14) 0.076(4) Uani 1 1 d . U
H24 H 0.8077 0.3681 0.0316 0.091 Uiso 1 1 calc R .
C25 C 0.8631(14) 0.2716(16) 0.1863(15) 0.073(4) Uani 1 1 d . U
H25 H 0.8084 0.3534 0.1974 0.087 Uiso 1 1 calc R .

loop_
_atom_site_aniso_label
_atom_site_aniso_U_11
_atom_site_aniso_U_22
_atom_site_aniso_U_33
_atom_site_aniso_U_23
_atom_site_aniso_U_13
_atom_site_aniso_U_12
Zn 0.0151(4) 0.0082(4) 0.0116(4) -0.0009(3) -0.0005(3) 0.0011(3)
Br1 0.0179(4) 0.0375(5) 0.0216(4) -0.0135(4) 0.0057(3) -0.0088(3)
Br2 0.0257(5) 0.0339(5) 0.0204(4) -0.0142(4) -0.0028(3) -0.0014(3)
Br3 0.0143(4) 0.0472(6) 0.0312(5) -0.0175(4) 0.0042(3) -0.0094(4)
Br4 0.0134(4) 0.0283(4) 0.0180(4) -0.0050(3) -0.0019(3) 0.0016(3)
Br5 0.0344(5) 0.0356(5) 0.0133(4) -0.0018(3) 0.0043(3) -0.0178(4)
Br6 0.0152(4) 0.0389(5) 0.0189(4) -0.0093(4) 0.0018(3) -0.0088(3)
F1 0.112(6) 0.031(3) 0.027(3) -0.017(3) 0.019(3) -0.032(3)
F2 0.028(3) 0.043(3) 0.068(4) -0.040(3) 0.014(3) -0.005(2)
F3 0.036(3) 0.046(3) 0.049(4) -0.031(3) 0.008(3) -0.022(3)
F4 0.057(4) 0.026(3) 0.031(3) 0.006(2) 0.018(3) -0.014(3)
F5 0.095(5) 0.014(3) 0.030(3) 0.001(2) -0.016(3) -0.018(3)
F6 0.026(3) 0.023(3) 0.031(3) 0.010(2) -0.011(2) 0.001(2)
O 0.014(3) 0.013(3) 0.024(3) -0.005(2) 0.003(2) -0.004(2)
N1 0.018(3) 0.012(3) 0.011(3) -0.002(2) -0.001(2) 0.001(2)
N2 0.015(3) 0.013(3) 0.015(3) -0.002(3) -0.001(2) 0.002(2)
N3 0.016(3) 0.013(3) 0.013(3) -0.002(2) -0.001(2) -0.001(2)
C1 0.012(3) 0.011(3) 0.015(4) 0.001(3) 0.002(3) -0.001(3)
C2 0.014(4) 0.010(3) 0.019(4) -0.004(3) 0.001(3) 0.001(3)
C3 0.010(3) 0.012(3) 0.010(3) 0.004(3) -0.003(3) 0.003(3)
C4 0.016(4) 0.021(4) 0.014(4) -0.006(3) 0.002(3) -0.001(3)
C5 0.014(4) 0.026(4) 0.023(4) -0.009(4) -0.003(3) -0.005(3)
C6 0.026(4) 0.006(3) 0.012(4) -0.002(3) -0.005(3) 0.003(3)
C7 0.022(4) 0.018(4) 0.011(4) 0.000(3) 0.004(3) -0.002(3)
C8 0.017(4) 0.012(4) 0.018(4) -0.001(3) -0.001(3) 0.001(3)
C9 0.030(5) 0.023(4) 0.021(4) -0.006(4) -0.001(3) -0.007(4)
C10 0.037(5) 0.012(4) 0.019(4) -0.005(3) 0.006(3) -0.009(3)
C11 0.022(4) 0.006(3) 0.014(4) -0.003(3) 0.003(3) -0.003(3)
C12 0.017(4) 0.017(4) 0.018(4) -0.008(3) 0.003(3) -0.002(3)
C13 0.020(4) 0.024(4) 0.016(4) -0.007(3) 0.004(3) -0.010(3)
C14 0.026(4) 0.015(4) 0.012(4) -0.003(3) 0.005(3) -0.008(3)
C15 0.018(4) 0.014(4) 0.013(4) 0.000(3) 0.000(3) -0.001(3)
C16 0.013(4) 0.014(4) 0.016(4) -0.003(3) -0.001(3) 0.000(3)
C18 0.023(5) 0.025(5) 0.061(7) -0.013(5) 0.009(4) -0.008(4)
C19 0.033(5) 0.033(5) 0.027(5) -0.011(4) 0.007(4) -0.015(4)
C20 0.071(7) 0.103(8) 0.078(7) -0.053(6) 0.036(6) -0.056(6)
C21 0.043(7) 0.079(9) 0.048(7) -0.020(6) 0.002(5) -0.038(6)
C22 0.021(4) 0.034(5) 0.037(5) -0.001(4) 0.007(4) -0.012(4)
C23 0.040(7) 0.052(7) 0.060(8) -0.010(6) -0.009(6) -0.021(6)
C24 0.050(7) 0.055(7) 0.106(9) -0.010(6) -0.011(6) -0.031(5)
C25 0.047(6) 0.069(7) 0.127(9) -0.060(7) 0.027(6) -0.033(5)

loop_
_atom_type_symbol
_atom_type_description
_atom_type_scat_dispersion_real
_atom_type_scat_dispersion_imag
_atom_type_scat_source
C C 0.0033 0.0016 'International Tables Vol C Tables 4.2.6.8 and 6.1.1.4'
H H 0.0000 0.0000 'International Tables Vol C Tables 4.2.6.8 and 6.1.1.4'
Br Br -0.2901 2.4595 'International Tables Vol C Tables 4.2.6.8 and 6.1.1.4'
F F 0.0171 0.0103 'International Tables Vol C Tables 4.2.6.8 and 6.1.1.4'
N N 0.0061 0.0033 'International Tables Vol C Tables 4.2.6.8 and 6.1.1.4'
O O 0.0106 0.0060 'International Tables Vol C Tables 4.2.6.8 and 6.1.1.4'
Zn Zn 0.2839 1.4301 'International Tables Vol C Tables 4.2.6.8 and 6.1.1.4'

loop_
_geom_angle_atom_site_label_1
_geom_angle_atom_site_label_2
_geom_angle_atom_site_label_3
_geom_angle
_geom_angle_site_symmetry_1
_geom_angle_site_symmetry_3
O Zn Zn 40.91(15) 2_656 2_656
O Zn Zn 41.94(15) . 2_656
O Zn O 82.9(2) . 2_656
O Zn N1 118.1(3) . .
O Zn N1 120.3(2) 2_656 .
O Zn N3 118.5(2) 2_656 .
O Zn N3 125.9(2) . .
N1 Zn Zn 130.60(18) . 2_656
N3 Zn Zn 135.15(17) . 2_656
N3 Zn N1 94.1(2) . .
Zn O Zn 97.1(2) . 2_656
C18 O Zn 131.1(5) . .
C18 O Zn 131.8(5) . 2_656
C2 N1 Zn 118.2(5) . .
C2 N1 C11 123.2(6) . .
C11 N1 Zn 118.5(5) . .
C1 N2 C2 125.5(7) . .
C1 N3 Zn 117.9(5) . .
C1 N3 C3 121.9(6) . .
C3 N3 Zn 119.3(5) . .
N2 C1 C9 109.7(6) . .
N3 C1 N2 130.2(7) . .
N3 C1 C9 120.0(7) . .
N1 C2 N2 129.4(7) . .
N1 C2 C10 123.0(7) . .
N2 C2 C10 107.6(6) . .
C4 C3 N3 120.9(7) . .
C4 C3 C8 117.3(7) . .
C8 C3 N3 121.7(7) . .
C3 C4 Br1 118.8(6) . .
C5 C4 Br1 118.4(6) . .
C5 C4 C3 122.7(7) . .
C4 C5 H5 120.9 . .
C6 C5 C4 118.1(7) . .
C6 C5 H5 120.9 . .
C5 C6 Br2 120.0(6) . .
C5 C6 C7 121.6(7) . .
C7 C6 Br2 118.4(6) . .
C6 C7 H7 120.3 . .
C8 C7 C6 119.4(7) . .
C8 C7 H7 120.3 . .
C3 C8 Br3 122.1(6) . .
C7 C8 Br3 117.1(6) . .
C7 C8 C3 120.8(8) . .
F4 C9 F6 107.0(7) . .
F4 C9 C1 112.9(7) . .
F5 C9 F4 107.0(8) . .
F5 C9 F6 106.4(7) . .
F5 C9 C1 112.9(7) . .
F6 C9 C1 110.3(7) . .
F1 C10 F2 106.2(7) . .
F1 C10 C2 115.0(6) . .
F2 C10 C2 108.6(7) . .
F3 C10 F1 109.7(8) . .
F3 C10 F2 107.8(7) . .
F3 C10 C2 109.4(7) . .
C12 C11 N1 122.2(7) . .
C12 C11 C16 117.0(7) . .
C16 C11 N1 120.7(7) . .
C11 C12 Br4 119.0(6) . .
C13 C12 Br4 118.2(6) . .
C13 C12 C11 122.8(7) . .
C12 C13 H13 120.7 . .
C12 C13 C14 118.6(8) . .
C14 C13 H13 120.7 . .
C13 C14 Br5 120.1(6) . .
C15 C14 Br5 119.8(6) . .
C15 C14 C13 120.1(7) . .
C14 C15 H15 119.8 . .
C14 C15 C16 120.4(7) . .
C16 C15 H15 119.8 . .
C11 C16 Br6 120.6(6) . .
C15 C16 Br6 118.4(5) . .
C15 C16 C11 121.0(7) . .
O C18 H18A 108.8 . .
O C18 H18B 108.8 . .
O C18 C19 113.9(7) . .
H18A C18 H18B 107.7 . .
C19 C18 H18A 108.8 . .
C19 C18 H18B 108.8 . .
C18 C19 H19A 109.5 . .
C18 C19 H19B 109.5 . .
C18 C19 H19C 109.5 . .
H19A C19 H19B 109.5 . .
H19A C19 H19C 109.5 . .
H19B C19 H19C 109.5 . .
C21 C20 H20 120.1 . .
C21 C20 C25 119.8(14) . .
C25 C20 H20 120.1 . .
C20 C21 H21 120.6 . .
C20 C21 C22 118.9(13) . .
C22 C21 H21 120.6 . .
C21 C22 H22 119.6 . .
C23 C22 C21 120.8(11) . .
C23 C22 H22 119.6 . .
C22 C23 H23 120.4 . .
C22 C23 C24 119.3(13) . .
C24 C23 H23 120.4 . .
C23 C24 H24 119.4 . .
C25 C24 C23 121.2(14) . .
C25 C24 H24 119.4 . .
C20 C25 H25 120.0 . .
C24 C25 C20 119.9(14) . .
C24 C25 H25 120.0 . .

loop_
_geom_bond_atom_site_label_1
_geom_bond_atom_site_label_2
_geom_bond_distance
_geom_bond_site_symmetry_2
Zn Zn 2.9222(16) 2_656
Zn O 1.929(5) .
Zn O 1.969(5) 2_656
Zn N1 2.041(6) .
Zn N3 2.030(6) .
Br1 C4 1.899(8) .
Br2 C6 1.898(7) .
Br3 C8 1.875(8) .
Br4 C12 1.903(8) .
Br5 C14 1.880(8) .
Br6 C16 1.885(8) .
F1 C10 1.317(10) .
F2 C10 1.343(10) .
F3 C10 1.309(10) .
F4 C9 1.325(11) .
F5 C9 1.321(10) .
F6 C9 1.342(10) .
O Zn 1.969(5) 2_656
O C18 1.430(11) .
N1 C2 1.297(10) .
N1 C11 1.448(10) .
N2 C1 1.337(10) .
N2 C2 1.339(10) .
N3 C1 1.305(9) .
N3 C3 1.441(9) .
C1 C9 1.562(11) .
C2 C10 1.573(10) .
C3 C4 1.397(11) .
C3 C8 1.410(11) .
C4 C5 1.389(11) .
C5 H5 0.9500 .
C5 C6 1.382(12) .
C6 C7 1.391(12) .
C7 H7 0.9500 .
C7 C8 1.391(11) .
C11 C12 1.398(11) .
C11 C16 1.416(10) .
C12 C13 1.376(11) .
C13 H13 0.9500 .
C13 C14 1.413(11) .
C14 C15 1.379(12) .
C15 H15 0.9500 .
C15 C16 1.383(11) .
C18 H18A 0.9900 .
C18 H18B 0.9900 .
C18 C19 1.511(13) .
C19 H19A 0.9800 .
C19 H19B 0.9800 .
C19 H19C 0.9800 .
C20 H20 0.9500 .
C20 C21 1.373(19) .
C20 C25 1.42(2) .
C21 H21 0.9500 .
C21 C22 1.395(15) .
C22 H22 0.9500 .
C22 C23 1.376(15) .
C23 H23 0.9500 .
C23 C24 1.39(2) .
C24 H24 0.9500 .
C24 C25 1.33(2) .
C25 H25 0.9500 .

loop_
_geom_torsion_atom_site_label_1
_geom_torsion_atom_site_label_2
_geom_torsion_atom_site_label_3
_geom_torsion_atom_site_label_4
_geom_torsion
_geom_torsion_site_symmetry_1
Zn O C18 C19 -0.4(13) 2_656
Zn O C18 C19 177.6(6) .
Zn N1 C2 N2 8.6(11) .
Zn N1 C2 C10 -169.5(6) .
Zn N1 C11 C12 -94.0(7) .
Zn N1 C11 C16 84.3(8) .
Zn N3 C1 N2 -0.4(11) .
Zn N3 C1 C9 177.1(6) .
Zn N3 C3 C4 83.5(8) .
Zn N3 C3 C8 -94.3(8) .
Br1 C4 C5 C6 178.7(6) .
Br2 C6 C7 C8 -176.9(6) .
Br4 C12 C13 C14 -177.7(6) .
Br5 C14 C15 C16 176.4(6) .
N1 C2 C10 F1 -2.8(12) .
N1 C2 C10 F2 -121.5(8) .
N1 C2 C10 F3 121.1(8) .
N1 C11 C12 Br4 -2.8(9) .
N1 C11 C12 C13 176.8(7) .
N1 C11 C16 Br6 0.5(9) .
N1 C11 C16 C15 179.5(7) .
N2 C1 C9 F4 129.6(8) .
N2 C1 C9 F5 8.1(10) .
N2 C1 C9 F6 -110.7(8) .
N2 C2 C10 F1 178.8(8) .
N2 C2 C10 F2 60.0(9) .
N2 C2 C10 F3 -57.4(8) .
N3 C1 C9 F4 -48.3(11) .
N3 C1 C9 F5 -169.8(8) .
N3 C1 C9 F6 71.3(9) .
N3 C3 C4 Br1 2.8(10) .
N3 C3 C4 C5 -176.0(7) .
N3 C3 C8 Br3 1.5(10) .
N3 C3 C8 C7 178.8(7) .
C1 N2 C2 N1 12.9(13) .
C1 N2 C2 C10 -168.9(7) .
C1 N3 C3 C4 -85.2(10) .
C1 N3 C3 C8 97.1(9) .
C2 N1 C11 C12 83.2(10) .
C2 N1 C11 C16 -98.5(9) .
C2 N2 C1 N3 -18.0(13) .
C2 N2 C1 C9 164.3(7) .
C3 N3 C1 N2 168.4(8) .
C3 N3 C1 C9 -14.2(11) .
C3 C4 C5 C6 -2.5(12) .
C4 C3 C8 Br3 -176.3(6) .
C4 C3 C8 C7 1.0(11) .
C4 C5 C6 Br2 179.5(6) .
C4 C5 C6 C7 0.4(12) .
C5 C6 C7 C8 2.2(12) .
C6 C7 C8 Br3 174.5(6) .
C6 C7 C8 C3 -2.9(12) .
C8 C3 C4 Br1 -179.4(5) .
C8 C3 C4 C5 1.8(12) .
C11 N1 C2 N2 -168.6(7) .
C11 N1 C2 C10 13.3(12) .
C11 C12 C13 C14 2.7(12) .
C12 C11 C16 Br6 178.8(5) .
C12 C11 C16 C15 -2.1(11) .
C12 C13 C14 Br5 -180.0(6) .
C12 C13 C14 C15 -0.3(11) .
C13 C14 C15 C16 -3.2(11) .
C14 C15 C16 Br6 -176.5(6) .
C14 C15 C16 C11 4.5(11) .
C16 C11 C12 Br4 178.9(5) .
C16 C11 C12 C13 -1.5(11) .
C20 C21 C22 C23 -3.1(17) .
C21 C20 C25 C24 1(2) .
C21 C22 C23 C24 0.4(17) .
C22 C23 C24 C25 3(2) .
C23 C24 C25 C20 -3(2) .
C25 C20 C21 C22 2.6(19) .
